data_1514722
loop_
_publ_author_name
'Turner, Joshua'
'Abdalla, Joseph A. B.'
'Bates, Joshua I.'
'Tirfoin, Remi'
'Kelly, Michael J.'
'Phillips, Nicholas'
'Aldridge, Simon'

_publ_section_title
;
 Formation of sub-valent carbenoid ligands by metal-mediated
 dehydrogenation chemistry: coordination and activation of
 H2Ga{(NDippCMe)2CH}
;
_journal_issue 11
_journal_name_full 'Chemical Science'
_journal_page_first 4245
_journal_paper_doi 10.1039/c3sc52133h
_journal_volume 4
_journal_year 2013
_chemical_formula_moiety 'C33 H42 Ga1 Mn1 N2 O4'
_chemical_formula_sum 'C33 H42 Ga Mn N2 O4'
_chemical_formula_weight 655.36
_space_group_IT_number 11
_symmetry_cell_setting monoclinic
_symmetry_space_group_name_Hall '-P 2yb'
_symmetry_space_group_name_H-M 'P 1 21/m 1'
_atom_sites_solution_hydrogens difmap
_atom_sites_solution_primary other
_audit_creation_date 13-06-05
_audit_creation_method CRYSTALS_ver_14.40
_cell_angle_alpha 90
_cell_angle_beta 108.6007(4)
_cell_angle_gamma 90
_cell_formula_units_Z 2
_cell_length_a 8.86000(10)
_cell_length_b 21.5544(2)
_cell_length_c 9.08180(10)
_cell_measurement_reflns_used 3815
_cell_measurement_temperature 150
_cell_measurement_theta_max 27
_cell_measurement_theta_min 5
_cell_volume 1643.77(3)
_computing_cell_refinement 'DENZO/SCALEPACK (Otwinowski & Minor, 1997)'
_computing_data_collection 'COLLECT (Nonius, 2001).'
_computing_data_reduction 'DENZO/SCALEPACK (Otwinowski & Minor, 1997)'
_computing_molecular_graphics 'CAMERON (Watkin et al., 1996)'
_computing_publication_material 'CRYSTALS (Betteridge et al., 2003)'
_computing_structure_refinement 'CRYSTALS (Betteridge et al., 2003)'
_computing_structure_solution 'Superflip (Palatinus & Chapuis, 2007)'
_diffrn_ambient_temperature 150
_diffrn_measured_fraction_theta_full 0.991
_diffrn_measured_fraction_theta_max 0.991
_diffrn_measurement_device Area
_diffrn_measurement_device_type 'Nonius KappaCCD'
_diffrn_measurement_method \w
_diffrn_radiation_monochromator graphite
_diffrn_radiation_type 'Mo K\a'
_diffrn_radiation_wavelength 0.71073
_diffrn_reflns_av_R_equivalents 0.025
_diffrn_reflns_limit_h_max 11
_diffrn_reflns_limit_h_min -11
_diffrn_reflns_limit_k_max 27
_diffrn_reflns_limit_k_min -27
_diffrn_reflns_limit_l_max 11
_diffrn_reflns_limit_l_min -11
_diffrn_reflns_number 46587
_diffrn_reflns_theta_full 26.947
_diffrn_reflns_theta_max 27.497
_diffrn_reflns_theta_min 5.101
_diffrn_standards_number 0
_exptl_absorpt_coefficient_mu 1.240
_exptl_absorpt_correction_T_max 0.80
_exptl_absorpt_correction_T_min 0.74
_exptl_absorpt_correction_type multi-scan
_exptl_absorpt_process_details 'DENZO/SCALEPACK (Otwinowski & Minor, 1997)'
_exptl_crystal_colour colourless
_exptl_crystal_density_diffrn 1.324
_exptl_crystal_density_method 'not measured'
_exptl_crystal_description block
_exptl_crystal_F_000 684
_exptl_crystal_size_max 0.250
_exptl_crystal_size_mid 0.230
_exptl_crystal_size_min 0.180
_refine_diff_density_max 0.62
_refine_diff_density_min -0.61
_refine_ls_extinction_method None
_refine_ls_goodness_of_fit_ref 0.9152
_refine_ls_hydrogen_treatment mixed
_refine_ls_matrix_type full
_refine_ls_number_parameters 223
_refine_ls_number_reflns 3844
_refine_ls_number_restraints 42
_refine_ls_R_factor_all 0.0435
_refine_ls_R_factor_gt 0.0293
_refine_ls_shift/su_max 0.0005783
_refine_ls_shift/su_mean 0.0000179
_refine_ls_structure_factor_coef Fsqd
_refine_ls_weighting_details
;
 Method, part 1, Chebychev polynomial, (Watkin, 1994, Prince, 1982) 
 [weight] = 1.0/[A~0~*T~0~(x)+A~1~*T~1~(x) ... +A~n-1~]*T~n-1~(x)] 
 where A~i~ are the Chebychev coefficients listed below and x= Fcalc/Fmax 
 Method = Robust Weighting (Prince, 1982) 
 W = [weight] * [1-(deltaF/6*sigmaF)^2^]^2^ 
 A~i~ are: 
 19.1 29.5 16.9 6.76 1.51 
;
_refine_ls_weighting_scheme calc
_refine_ls_wR_factor_all 0.0787
_refine_ls_wR_factor_gt 0.0653
_refine_ls_wR_factor_ref 0.0787
_reflns_limit_h_max 10
_reflns_limit_h_min -11
_reflns_limit_k_max 27
_reflns_limit_k_min 0
_reflns_limit_l_max 11
_reflns_limit_l_min 0
_reflns_number_gt 3082
_reflns_number_total 3844
_reflns_threshold_expression I>2.0\s(I)
_oxford_diffrn_Wilson_B_factor 1.65
_oxford_diffrn_Wilson_scale 3.61
_oxford_refine_ls_r_factor_ref 0.0435
_oxford_refine_ls_scale 0.3829(4)
_oxford_reflns_number_all 3844
_oxford_reflns_threshold_expression_ref I>-3.0\s(I)
_oxford_structure_analysis_title '037jtrt13 in P 21/m'
_cod_data_source_file c3sc52133h.txt
_cod_data_source_block 037jtrt13
_cod_depositor_comments
;
The following automatic conversions were performed:

'_atom_sites_solution_primary' value 'Other' changed to 'other'
according to
/usr/data/users/saulius/automatic-downloads/retrospective/RSC/lib/dictionaries/cif_core.dic
dictionary named 'cif_core.dic' version 2.4.2 from 2011-04-26.

Automatic conversion script
Id: cif_fix_values 2281 2013-09-26 08:29:07Z andrius 
;
_cod_original_sg_symbol_H-M 'P 21/m '
_cod_original_formula_sum 'C33 H42 Ga1 Mn1 N2 O4'
_cod_database_code 1514722

loop_
_symmetry_equiv_pos_as_xyz
x,y,z
-x,-y,-z
x,-y+1/2,z
-x,y+1/2,-z

loop_
_atom_site_label
_atom_site_type_symbol
_atom_site_fract_x
_atom_site_fract_y
_atom_site_fract_z
_atom_site_U_iso_or_equiv
_atom_site_occupancy
_atom_site_adp_type
_atom_site_refinement_flags_posn
_atom_site_refinement_flags_adp
_atom_site_refinement_flags_occupancy
_atom_site_disorder_assembly
_atom_site_disorder_group
O27 O 0.2744(17) 0.2500 0.292(3) 0.0398 0.50(8) Uani DS T P 2 1
O28 O 0.303(3) 0.2500 0.338(4) 0.0487 0.50(8) Uani DS T P 2 2
O29 O 0.785(3) 0.2500 0.5459(10) 0.0410 0.50(8) Uani DS T P 2 1
O30 O 0.822(3) 0.2500 0.530(2) 0.0570 0.50(8) Uani DS T P 2 2
C25 C 1.1756(8) 0.4311(6) 0.3271(10) 0.0521 0.70(3) Uani D . P 1 1
C26 C 1.1898(11) 0.4068(11) 0.297(2) 0.0432 0.30(3) Uani D . P 1 2
Ga1 Ga 0.77283(4) 0.2500 0.09426(4) 0.0189 1.0000 Uani S T . . .
Mn2 Mn 0.57712(5) 0.2500 0.21873(5) 0.0211 1.0000 Uani S T . . .
C3 C 0.7169(4) 0.2500 0.4136(4) 0.0365 1.0000 Uani DS T . . .
C5 C 0.5531(3) 0.16608(11) 0.1930(3) 0.0288 1.0000 Uani . . . . .
C7 C 0.3995(4) 0.2500 0.2751(4) 0.0370 1.0000 Uani DS T . . .
C10 C 0.8207(2) 0.37863(9) 0.0251(2) 0.0196 1.0000 Uani . . . . .
C11 C 0.6968(2) 0.40274(10) -0.1008(2) 0.0243 1.0000 Uani . . . . .
C12 C 0.6462(3) 0.46303(10) -0.0881(3) 0.0284 1.0000 Uani . . . . .
C13 C 0.7144(3) 0.49767(10) 0.0442(3) 0.0300 1.0000 Uani . . . . .
C14 C 0.8352(3) 0.47332(11) 0.1665(3) 0.0297 1.0000 Uani . . . . .
C15 C 0.8913(2) 0.41321(10) 0.1599(2) 0.0235 1.0000 Uani . . . . .
C16 C 1.0270(3) 0.38802(12) 0.2955(3) 0.0328 1.0000 Uani D . . . .
C17 C 0.9866(3) 0.38806(17) 0.4455(3) 0.0513 1.0000 Uani . . . . .
C19 C 0.6190(3) 0.36558(12) -0.2475(3) 0.0333 1.0000 Uani . . . . .
C20 C 0.4469(3) 0.34842(14) -0.2605(3) 0.0437 1.0000 Uani . . . . .
C21 C 0.6213(3) 0.40035(16) -0.3937(3) 0.0491 1.0000 Uani . . . . .
C22 C 0.9888(2) 0.30793(10) -0.0521(2) 0.0231 1.0000 Uani . . . . .
C23 C 1.0448(3) 0.250000(7) -0.0781(4) 0.0245 1.0000 Uani S T . . .
C24 C 1.0595(3) 0.36346(11) -0.1061(3) 0.0380 1.0000 Uani . . . . .
O6 O 0.5229(2) 0.11445(8) 0.1753(2) 0.0431 1.0000 Uani . . . . .
N9 N 0.87508(19) 0.31597(8) 0.01418(19) 0.0194 1.0000 Uani . . . . .
H251 H 1.2633 0.4128 0.4060 0.0797 0.70(3) Uiso R . P 1 1
H253 H 1.1542 0.4711 0.3619 0.0799 0.70(3) Uiso R . P 1 1
H252 H 1.2035 0.4362 0.2332 0.0801 0.70(3) Uiso R . P 1 1
H261 H 1.2679 0.3889 0.3863 0.0619 0.30(3) Uiso R . P 1 2
H263 H 1.1986 0.4514 0.3003 0.0619 0.30(3) Uiso R . P 1 2
H262 H 1.2055 0.3914 0.2039 0.0619 0.30(3) Uiso R . P 1 2
H121 H 0.5647 0.4803 -0.1712 0.0340 1.0000 Uiso R . . . .
H131 H 0.6766 0.5378 0.0514 0.0363 1.0000 Uiso R . . . .
H141 H 0.8817 0.4976 0.2553 0.0366 1.0000 Uiso R . . . .
H171 H 0.8869 0.3658 0.4323 0.0768 1.0000 Uiso R . . . .
H173 H 0.9742 0.4299 0.4776 0.0774 1.0000 Uiso R . . . .
H172 H 1.0714 0.3679 0.5270 0.0765 1.0000 Uiso R . . . .
H191 H 0.6775 0.3269 -0.2419 0.0402 1.0000 Uiso R . . . .
H201 H 0.4026 0.3233 -0.3528 0.0656 1.0000 Uiso R . . . .
H203 H 0.3847 0.3863 -0.2693 0.0657 1.0000 Uiso R . . . .
H202 H 0.4445 0.3248 -0.1703 0.0659 1.0000 Uiso R . . . .
H211 H 0.5791 0.3737 -0.4829 0.0733 1.0000 Uiso R . . . .
H213 H 0.7291 0.4113 -0.3846 0.0737 1.0000 Uiso R . . . .
H212 H 0.5581 0.4380 -0.4061 0.0737 1.0000 Uiso R . . . .
H231 H 1.1267 0.2500 -0.1222 0.0289 1.0000 Uiso RS . . . .
H242 H 1.0815 0.3959 -0.0308 0.0577 1.0000 Uiso R . . . .
H241 H 1.1541 0.3525 -0.1286 0.0572 1.0000 Uiso R . . . .
H243 H 0.9853 0.3794 -0.1991 0.0591 1.0000 Uiso R . . . .
H161 H 1.0409 0.3444 0.2728 0.0398 1.0000 Uiso R . . . .
H3 H 0.493(6) 0.2500 0.043(6) 0.064(14) 1.0000 Uiso S . . . .

loop_
_atom_site_aniso_label
_atom_site_aniso_U_11
_atom_site_aniso_U_22
_atom_site_aniso_U_33
_atom_site_aniso_U_23
_atom_site_aniso_U_13
_atom_site_aniso_U_12
O27 0.028(3) 0.056(4) 0.042(6) 0.0000 0.020(4) 0.0000
O28 0.042(5) 0.065(5) 0.051(7) 0.0000 0.031(5) 0.0000
O29 0.048(6) 0.051(4) 0.023(3) 0.0000 0.009(3) 0.0000
O30 0.056(6) 0.075(6) 0.036(4) 0.0000 0.008(4) 0.0000
C25 0.026(2) 0.082(5) 0.048(3) 0.013(3) 0.0113(19) -0.002(2)
C26 0.021(4) 0.068(7) 0.039(5) 0.008(5) 0.008(3) 0.018(4)
Ga1 0.01883(15) 0.01805(15) 0.02188(16) 0.0000 0.00954(12) 0.0000
Mn2 0.0221(2) 0.0220(2) 0.0219(2) 0.0000 0.01078(18) 0.0000
C3 0.0445(19) 0.0328(17) 0.0313(16) 0.0000 0.0106(14) 0.0000
C5 0.0296(11) 0.0307(12) 0.0329(11) -0.0009(9) 0.0194(9) -0.0031(9)
C7 0.0374(18) 0.0338(17) 0.046(2) 0.0000 0.0227(16) 0.0000
C10 0.0198(9) 0.0164(9) 0.0248(9) 0.0007(7) 0.0100(8) -0.0005(7)
C11 0.0221(10) 0.0247(10) 0.0264(10) 0.0011(8) 0.0081(8) 0.0009(8)
C12 0.0262(10) 0.0261(11) 0.0334(11) 0.0060(9) 0.0100(9) 0.0062(8)
C13 0.0300(11) 0.0186(10) 0.0451(13) -0.0001(9) 0.0170(10) 0.0027(8)
C14 0.0305(11) 0.0256(11) 0.0343(11) -0.0084(9) 0.0123(9) -0.0045(9)
C15 0.0227(9) 0.0239(10) 0.0242(10) -0.0002(8) 0.0080(8) -0.0010(8)
C16 0.0321(11) 0.0374(12) 0.0245(10) -0.0020(9) 0.0028(9) 0.0026(10)
C17 0.0438(15) 0.079(2) 0.0285(12) 0.0038(13) 0.0073(11) -0.0064(15)
C19 0.0312(11) 0.0349(12) 0.0282(11) -0.0024(9) 0.0019(9) 0.0063(10)
C20 0.0418(14) 0.0499(16) 0.0325(13) 0.0017(11) 0.0019(11) -0.0128(12)
C21 0.0429(14) 0.076(2) 0.0306(12) -0.0064(13) 0.0145(11) -0.0061(14)
C22 0.0206(9) 0.0232(10) 0.0281(10) 0.0021(8) 0.0113(8) -0.0012(8)
C23 0.0201(13) 0.0262(15) 0.0318(15) 0.0000 0.0150(12) 0.0000
C24 0.0423(13) 0.0260(11) 0.0584(16) 0.0044(11) 0.0338(13) -0.0032(10)
O6 0.0498(11) 0.0297(9) 0.0623(12) -0.0099(8) 0.0355(10) -0.0117(8)
N9 0.0181(8) 0.0178(8) 0.0235(8) 0.0002(6) 0.0081(6) -0.0005(6)

loop_
_atom_type_symbol
_atom_type_scat_dispersion_real
_atom_type_scat_dispersion_imag
_atom_type_scat_Cromer_Mann_a1
_atom_type_scat_Cromer_Mann_b1
_atom_type_scat_Cromer_Mann_a2
_atom_type_scat_Cromer_Mann_b2
_atom_type_scat_Cromer_Mann_a3
_atom_type_scat_Cromer_Mann_b3
_atom_type_scat_Cromer_Mann_a4
_atom_type_scat_Cromer_Mann_b4
_atom_type_scat_Cromer_Mann_c
_atom_type_scat_source
C 0.0033 0.0016 2.3100 20.8439 1.0200 10.2075 1.5886 0.5687 0.8650 51.6512 0.2156 'International Tables Vol C 4.2.6.8 and 6.1.1.4'
H 0.0000 0.0000 0.4930 10.5109 0.3229 26.1257 0.1402 3.1424 0.0408 57.7998 0.0030 'International Tables Vol C 4.2.6.8 and 6.1.1.4'
O 0.0106 0.0060 3.0485 13.2771 2.2868 5.7011 1.5463 0.3239 0.8670 32.9089 0.2508 'International Tables Vol C 4.2.6.8 and 6.1.1.4'
Mn 0.3368 0.7283 11.2819 5.3409 7.3573 0.3432 3.0193 17.8674 2.2441 83.7543 1.0896 'International Tables Vol C 4.2.6.8 and 6.1.1.4'
N 0.0061 0.0033 12.2126 0.0057 3.1322 9.8933 2.0125 28.9975 1.1663 0.5826 -11.5290 'International Tables Vol C 4.2.6.8 and 6.1.1.4'
Ga 0.2307 1.6083 15.2354 3.0669 6.7006 0.2412 4.3591 10.7805 2.9623 61.4135 1.7189 'International Tables Vol C 4.2.6.8 and 6.1.1.4'

loop_
_geom_angle_atom_site_label_1
_geom_angle_site_symmetry_1
_geom_angle_atom_site_label_2
_geom_angle_atom_site_label_3
_geom_angle_site_symmetry_3
_geom_angle
_geom_angle_publ_flag
C16 . C25 H251 . 109.3 no
C16 . C25 H253 . 110.6 no
H251 . C25 H253 . 108.7 no
C16 . C25 H252 . 110.2 no
H251 . C25 H252 . 109.4 no
H253 . C25 H252 . 108.7 no
C16 . C26 H261 . 109.5 no
C16 . C26 H263 . 109.8 no
H261 . C26 H263 . 110.1 no
C16 . C26 H262 . 108.0 no
H261 . C26 H262 . 109.7 no
H263 . C26 H262 . 109.7 no
N9 3_555 Ga1 Mn2 . 132.95(5) yes
N9 3_555 Ga1 N9 . 93.82(10) yes
Mn2 . Ga1 N9 . 132.95(5) yes
C5 3_555 Mn2 Ga1 . 90.69(6) yes
C5 3_555 Mn2 C3 . 98.07(7) yes
Ga1 . Mn2 C3 . 95.19(12) yes
C5 3_555 Mn2 C5 . 163.60(15) yes
Ga1 . Mn2 C5 . 90.69(6) yes
C3 . Mn2 C5 . 98.07(7) yes
C5 3_555 Mn2 C7 . 87.70(7) yes
Ga1 . Mn2 C7 . 168.52(13) yes
C3 . Mn2 C7 . 96.29(17) yes
C5 . Mn2 C7 . 87.70(7) yes
C5 3_555 Mn2 H3 . 82.46(13) no
Ga1 . Mn2 H3 . 71.8(18) no
C3 . Mn2 H3 . 167.0(18) no
C5 . Mn2 H3 . 82.46(13) no
C7 . Mn2 H3 . 96.7(18) no
O29 . C3 Mn2 . 169.2(14) yes
O30 . C3 Mn2 . 171.4(19) yes
Mn2 . C5 O6 . 173.4(2) yes
O27 . C7 Mn2 . 171.6(15) yes
O28 . C7 Mn2 . 168.0(19) yes
C11 . C10 C15 . 121.96(18) yes
C11 . C10 N9 . 118.61(17) yes
C15 . C10 N9 . 119.43(17) yes
C10 . C11 C12 . 117.77(19) yes
C10 . C11 C19 . 122.43(19) yes
C12 . C11 C19 . 119.79(19) yes
C11 . C12 C13 . 120.9(2) yes
C11 . C12 H121 . 119.3 no
C13 . C12 H121 . 119.7 no
C12 . C13 C14 . 120.5(2) yes
C12 . C13 H131 . 119.6 no
C14 . C13 H131 . 119.9 no
C13 . C14 C15 . 121.0(2) yes
C13 . C14 H141 . 119.7 no
C15 . C14 H141 . 119.3 no
C10 . C15 C14 . 117.80(19) yes
C10 . C15 C16 . 122.39(19) yes
C14 . C15 C16 . 119.80(19) yes
C15 . C16 C25 . 109.8(3) yes
C15 . C16 C17 . 112.0(2) yes
C25 . C16 C17 . 105.2(5) yes
C15 . C16 H161 . 107.0 no
C25 . C16 H161 . 117.0 no
C17 . C16 H161 . 105.8 no
C15 . C16 C26 . 115.0(6) yes
C15 . C16 C17 . 112.0(2) yes
C26 . C16 C17 . 119.7(8) yes
C15 . C16 H161 . 107.0 no
C26 . C16 H161 . 94.4 no
C17 . C16 H161 . 105.8 no
C16 . C17 H171 . 110.6 no
C16 . C17 H173 . 110.7 no
H171 . C17 H173 . 108.1 no
C16 . C17 H172 . 109.7 no
H171 . C17 H172 . 108.8 no
H173 . C17 H172 . 108.8 no
C11 . C19 C20 . 110.8(2) yes
C11 . C19 C21 . 112.0(2) yes
C20 . C19 C21 . 109.8(2) yes
C11 . C19 H191 . 108.7 no
C20 . C19 H191 . 107.2 no
C21 . C19 H191 . 108.1 no
C19 . C20 H201 . 108.6 no
C19 . C20 H203 . 109.0 no
H201 . C20 H203 . 109.6 no
C19 . C20 H202 . 110.5 no
H201 . C20 H202 . 109.0 no
H203 . C20 H202 . 110.2 no
C19 . C21 H211 . 109.2 no
C19 . C21 H213 . 109.5 no
H211 . C21 H213 . 109.0 no
C19 . C21 H212 . 110.1 no
H211 . C21 H212 . 110.1 no
H213 . C21 H212 . 109.0 no
C23 . C22 C24 . 116.78(19) yes
C23 . C22 N9 . 123.53(19) yes
C24 . C22 N9 . 119.67(19) yes
C22 . C23 C22 3_555 127.7(3) yes
C22 . C23 H231 . 116.1 no
C22 3_555 C23 H231 . 116.1 no
C22 . C24 H242 . 111.1 no
C22 . C24 H241 . 111.0 no
H242 . C24 H241 . 110.1 no
C22 . C24 H243 . 109.5 no
H242 . C24 H243 . 107.2 no
H241 . C24 H243 . 107.7 no
C10 . N9 Ga1 . 116.79(12) yes
C10 . N9 C22 . 117.78(16) yes
Ga1 . N9 C22 . 125.41(14) yes

loop_
_geom_bond_atom_site_label_1
_geom_bond_atom_site_label_2
_geom_bond_site_symmetry_2
_geom_bond_distance
_geom_bond_publ_flag
O27 C7 . 1.166(8) yes
O28 C7 . 1.167(8) yes
O29 C3 . 1.161(8) yes
O30 C3 . 1.168(8) yes
C25 C16 . 1.560(6) yes
C25 H251 . 0.957 no
C25 H253 . 0.958 no
C25 H252 . 0.968 no
C26 C16 . 1.493(8) yes
C26 H261 . 0.962 no
C26 H263 . 0.964 no
C26 H262 . 0.960 no
Ga1 N9 3_555 1.9473(16) yes
Ga1 Mn2 . 2.3528(5) yes
Ga1 N9 . 1.9473(16) yes
Mn2 C5 3_555 1.828(2) yes
Mn2 C3 . 1.807(3) yes
Mn2 C5 . 1.828(2) yes
Mn2 C7 . 1.803(3) yes
Mn2 H3 . 1.53(5) no
C5 O6 . 1.144(3) yes
C10 C11 . 1.408(3) yes
C10 C15 . 1.398(3) yes
C10 N9 . 1.448(2) yes
C11 C12 . 1.392(3) yes
C11 C19 . 1.518(3) yes
C12 C13 . 1.380(3) yes
C12 H121 . 0.939 no
C13 C14 . 1.377(3) yes
C13 H131 . 0.937 no
C14 C15 . 1.396(3) yes
C14 H141 . 0.939 no
C15 C16 . 1.521(3) yes
C16 C17 . 1.515(3) yes
C16 H161 . 0.978 no
C16 C17 . 1.515(3) yes
C16 H161 . 0.978 no
C17 H171 . 0.979 no
C17 H173 . 0.966 no
C17 H172 . 0.973 no
C19 C20 . 1.537(4) yes
C19 C21 . 1.530(4) yes
C19 H191 . 0.974 no
C20 H201 . 0.970 no
C20 H203 . 0.973 no
C20 H202 . 0.970 no
C21 H211 . 0.965 no
C21 H213 . 0.962 no
C21 H212 . 0.972 no
C22 C23 . 1.391(2) yes
C22 C24 . 1.504(3) yes
C22 N9 . 1.339(3) yes
C23 H231 . 0.934 no
C24 H242 . 0.954 no
C24 H241 . 0.953 no
C24 H243 . 0.954 no
